data_7063435
loop_
_publ_author_name
'Roy, Suparna'
'Barma, Arpita'
'Muhuri, Debasmita'
'Ghosh, Pritam'
'Roy, Partha'

_publ_section_title
;
 Synthesis and characterization of copper(ii) complexes: their catalytic
 behavior towards alcohol oxidation using NaOCl as the oxidant
;
_journal_issue 34
_journal_name_full 'New Journal of Chemistry'
_journal_page_first 14948
_journal_page_last 14957
_journal_paper_doi 10.1039/D4NJ03011G
_journal_volume 48
_journal_year 2024
_chemical_formula_moiety 'C36 H40 Cu N2 O2'
_chemical_formula_sum 'C36 H40 Cu N2 O2'
_chemical_formula_weight 596.24
_space_group_crystal_system triclinic
_space_group_IT_number 2
_space_group_name_Hall '-P 1'
_space_group_name_H-M_alt 'P -1'
_atom_sites_solution_hydrogens mixed
_audit_creation_method SHELXL-2016/6
_audit_update_record
;
2023-11-02 deposited with the CCDC.	2024-07-30 downloaded from the CCDC.
;
_cell_angle_alpha 113.799(9)
_cell_angle_beta 91.846(10)
_cell_angle_gamma 100.923(9)
_cell_formula_units_Z 1
_cell_length_a 5.6160(16)
_cell_length_b 11.962(3)
_cell_length_c 12.004(4)
_cell_measurement_reflns_used 2693
_cell_measurement_temperature 144(2)
_cell_measurement_theta_max 26.65
_cell_measurement_theta_min 3.18
_cell_volume 719.2(4)
_computing_structure_refinement 'SHELXL-2016/6 (Sheldrick, 2016)'
_computing_structure_solution 'SHELXT 2014/5 (Sheldrick, 2014)'
_diffrn_ambient_temperature 144(2)
_diffrn_measured_fraction_theta_full 0.990
_diffrn_measured_fraction_theta_max 0.975
_diffrn_measurement_device_type 'Bruker APEX-II CCD'
_diffrn_measurement_method '\f and \w scans'
_diffrn_radiation_type MoK\a
_diffrn_radiation_wavelength 0.71073
_diffrn_reflns_av_R_equivalents 0.0510
_diffrn_reflns_av_unetI/netI 0.0769
_diffrn_reflns_Laue_measured_fraction_full 0.990
_diffrn_reflns_Laue_measured_fraction_max 0.975
_diffrn_reflns_limit_h_max 7
_diffrn_reflns_limit_h_min -7
_diffrn_reflns_limit_k_max 15
_diffrn_reflns_limit_k_min -15
_diffrn_reflns_limit_l_max 15
_diffrn_reflns_limit_l_min -15
_diffrn_reflns_number 7758
_diffrn_reflns_point_group_measured_fraction_full 0.990
_diffrn_reflns_point_group_measured_fraction_max 0.975
_diffrn_reflns_theta_full 25.242
_diffrn_reflns_theta_max 27.607
_diffrn_reflns_theta_min 3.180
_diffrn_source X-ray
_exptl_absorpt_coefficient_mu 0.796
_exptl_absorpt_correction_type multi-scan
_exptl_crystal_colour Brown
_exptl_crystal_density_diffrn 1.377
_exptl_crystal_description 'Needle shaped'
_exptl_crystal_F_000 315
_exptl_crystal_size_max 0.4
_exptl_crystal_size_mid 0.2
_exptl_crystal_size_min 0.1
_exptl_transmission_factor_max 0.923
_exptl_transmission_factor_min 0.826
_refine_diff_density_max 0.367
_refine_diff_density_min -0.552
_refine_diff_density_rms 0.078
_refine_ls_extinction_method none
_refine_ls_goodness_of_fit_ref 1.068
_refine_ls_hydrogen_treatment mixed
_refine_ls_matrix_type full
_refine_ls_number_parameters 195
_refine_ls_number_reflns 3266
_refine_ls_number_restraints 0
_refine_ls_restrained_S_all 1.068
_refine_ls_R_factor_all 0.0763
_refine_ls_R_factor_gt 0.0485
_refine_ls_shift/su_max 0.007
_refine_ls_shift/su_mean 0.001
_refine_ls_structure_factor_coef Fsqd
_refine_ls_weighting_details 'w=1/[\s^2^(Fo^2^)+(0.0110P)^2^+0.6881P] where P=(Fo^2^+2Fc^2^)/3'
_refine_ls_weighting_scheme calc
_refine_ls_wR_factor_gt 0.0897
_refine_ls_wR_factor_ref 0.1034
_reflns_Friedel_coverage 0.000
_reflns_number_gt 2550
_reflns_number_total 3266
_reflns_threshold_expression 'I > 2\s(I)'
_cod_data_source_file d4nj03011g2.cif
_cod_data_source_block shelx
_cod_database_code 7063435
_shelx_shelxl_version_number 2016/6
_shelx_space_group_comment
;
The symmetry employed for this shelxl refinement is uniquely defined
by the following loop, which should always be used as a source of
symmetry information in preference to the above space-group names.
They are only intended as comments.
;

loop_
_space_group_symop_operation_xyz
'x, y, z'
'-x, -y, -z'

loop_
_atom_site_label
_atom_site_type_symbol
_atom_site_fract_x
_atom_site_fract_y
_atom_site_fract_z
_atom_site_U_iso_or_equiv
_atom_site_adp_type
_atom_site_occupancy
_atom_site_site_symmetry_order
_atom_site_calc_flag
_atom_site_refinement_flags_posn
_atom_site_refinement_flags_adp
_atom_site_refinement_flags_occupancy
_atom_site_disorder_assembly
_atom_site_disorder_group
Cu1 Cu 1.000000 0.500000 0.500000 0.02345(15) Uani 1 2 d S . P . .
O1 O 0.8970(3) 0.55736(18) 0.65831(17) 0.0285(5) Uani 1 1 d . . . . .
N1 N 0.7842(4) 0.5898(2) 0.44916(19) 0.0217(5) Uani 1 1 d . . . . .
C11 C 0.6471(5) 0.6566(2) 0.5194(2) 0.0219(6) Uani 1 1 d . . . . .
C1 C 0.7603(5) 0.6363(3) 0.7095(2) 0.0234(6) Uani 1 1 d . . . . .
C2 C 0.6304(4) 0.6873(2) 0.6468(2) 0.0210(6) Uani 1 1 d . . . . .
C14 C 0.9838(5) 0.6302(3) 0.1634(2) 0.0261(6) Uani 1 1 d . . . . .
H14A H 0.987974 0.540622 0.119900 0.031 Uiso 1 1 calc R U . . .
H14B H 0.831965 0.642885 0.130740 0.031 Uiso 1 1 calc R U . . .
C8 C 0.4579(5) 0.8000(2) 0.8379(2) 0.0235(6) Uani 1 1 d . . . . .
C9 C 0.5980(5) 0.7482(3) 0.8981(2) 0.0253(6) Uani 1 1 d . . . . .
H9 H 0.590464 0.768925 0.982871 0.030 Uiso 1 1 calc R U . . .
C3 C 0.4740(5) 0.7705(2) 0.7115(2) 0.0224(6) Uani 1 1 d . . . . .
C6 C 0.1695(5) 0.9288(3) 0.8449(3) 0.0293(6) Uani 1 1 d . . . . .
H6 H 0.066400 0.981426 0.889167 0.035 Uiso 1 1 calc R U . . .
C15 C 1.2042(5) 0.7102(3) 0.1394(3) 0.0311(7) Uani 1 1 d . . . . .
H15A H 1.355664 0.690357 0.163566 0.037 Uiso 1 1 calc R U . . .
H15B H 1.194826 0.689800 0.050642 0.037 Uiso 1 1 calc R U . . .
C10 C 0.7415(5) 0.6701(3) 0.8369(2) 0.0253(6) Uani 1 1 d . . . . .
H10 H 0.831919 0.636931 0.879657 0.030 Uiso 1 1 calc R U . . .
C7 C 0.3031(5) 0.8783(3) 0.9012(2) 0.0284(6) Uani 1 1 d . . . . .
H7 H 0.291760 0.896255 0.985248 0.034 Uiso 1 1 calc R U . . .
C4 C 0.3344(5) 0.8257(3) 0.6566(3) 0.0282(6) Uani 1 1 d . . . . .
H4 H 0.343214 0.809526 0.572778 0.034 Uiso 1 1 calc R U . . .
C16 C 1.2150(6) 0.8494(3) 0.2107(3) 0.0350(7) Uani 1 1 d . . . . .
H16A H 1.074335 0.871427 0.178922 0.042 Uiso 1 1 calc R U . . .
H16B H 1.366533 0.898351 0.198177 0.042 Uiso 1 1 calc R U . . .
C5 C 0.1859(5) 0.9023(3) 0.7214(3) 0.0311(7) Uani 1 1 d . . . . .
H5 H 0.093714 0.937476 0.681626 0.037 Uiso 1 1 calc R U . . .
C17 C 1.2099(6) 0.8841(3) 0.3477(3) 0.0322(7) Uani 1 1 d . . . . .
H17A H 1.205688 0.973738 0.390641 0.039 Uiso 1 1 calc R U . . .
H17B H 1.360244 0.871340 0.381736 0.039 Uiso 1 1 calc R U . . .
C18 C 0.9862(5) 0.8039(3) 0.3697(2) 0.0277(6) Uani 1 1 d . . . . .
H18A H 0.835886 0.821765 0.341607 0.033 Uiso 1 1 calc R U . . .
H18B H 0.989050 0.825829 0.458649 0.033 Uiso 1 1 calc R U . . .
C12 C 0.7659(5) 0.5788(3) 0.3220(2) 0.0231(6) Uani 1 1 d . . . . .
H12A H 0.612491 0.600817 0.303700 0.028 Uiso 1 1 calc R U . . .
H12B H 0.758774 0.490838 0.264815 0.028 Uiso 1 1 calc R U . . .
C13 C 0.9822(5) 0.6642(2) 0.3009(2) 0.0214(6) Uani 1 1 d . . . . .
H13 H 1.138(5) 0.648(2) 0.330(2) 0.026(7) Uiso 1 1 d . . . . .
H11 H 0.537(4) 0.689(2) 0.480(2) 0.017(7) Uiso 1 1 d . . . . .

loop_
_atom_site_aniso_label
_atom_site_aniso_U_11
_atom_site_aniso_U_22
_atom_site_aniso_U_33
_atom_site_aniso_U_23
_atom_site_aniso_U_13
_atom_site_aniso_U_12
Cu1 0.0256(3) 0.0273(3) 0.0203(3) 0.0126(2) 0.0077(2) 0.0055(2)
O1 0.0360(11) 0.0344(11) 0.0234(10) 0.0165(9) 0.0116(9) 0.0152(9)
N1 0.0220(11) 0.0270(13) 0.0152(11) 0.0098(10) 0.0053(9) 0.0010(10)
C11 0.0203(13) 0.0229(14) 0.0213(14) 0.0110(12) 0.0020(11) -0.0016(11)
C1 0.0241(13) 0.0247(15) 0.0196(14) 0.0100(12) 0.0054(11) -0.0007(11)
C2 0.0194(13) 0.0233(14) 0.0182(13) 0.0086(11) 0.0030(11) 0.0000(11)
C14 0.0331(15) 0.0285(15) 0.0187(14) 0.0118(12) 0.0074(12) 0.0061(13)
C8 0.0233(13) 0.0246(15) 0.0199(14) 0.0094(12) 0.0050(11) -0.0012(11)
C9 0.0292(14) 0.0286(15) 0.0163(13) 0.0098(12) 0.0061(11) 0.0005(12)
C3 0.0198(13) 0.0241(14) 0.0208(14) 0.0097(11) 0.0040(11) -0.0017(11)
C6 0.0310(15) 0.0294(16) 0.0264(15) 0.0094(13) 0.0090(13) 0.0083(13)
C15 0.0365(16) 0.0379(17) 0.0215(15) 0.0157(13) 0.0111(13) 0.0055(14)
C10 0.0280(14) 0.0293(15) 0.0204(14) 0.0129(12) 0.0039(12) 0.0046(12)
C7 0.0310(15) 0.0319(16) 0.0186(14) 0.0077(12) 0.0069(12) 0.0047(13)
C4 0.0323(15) 0.0315(16) 0.0214(14) 0.0120(12) 0.0043(12) 0.0063(13)
C16 0.0405(18) 0.0380(18) 0.0295(16) 0.0206(14) 0.0057(14) 0.0001(14)
C5 0.0332(16) 0.0349(17) 0.0287(16) 0.0148(14) 0.0076(13) 0.0118(14)
C17 0.0408(17) 0.0269(16) 0.0269(16) 0.0117(13) 0.0032(13) 0.0015(14)
C18 0.0353(16) 0.0304(16) 0.0203(14) 0.0119(12) 0.0087(12) 0.0103(13)
C12 0.0248(14) 0.0297(15) 0.0173(13) 0.0116(12) 0.0058(11) 0.0071(12)
C13 0.0243(14) 0.0247(15) 0.0171(13) 0.0095(11) 0.0066(11) 0.0075(12)

loop_
_atom_type_symbol
_atom_type_description
_atom_type_scat_dispersion_real
_atom_type_scat_dispersion_imag
_atom_type_scat_source
C C 0.0033 0.0016 'International Tables Vol C Tables 4.2.6.8 and 6.1.1.4'
H H 0.0000 0.0000 'International Tables Vol C Tables 4.2.6.8 and 6.1.1.4'
N N 0.0061 0.0033 'International Tables Vol C Tables 4.2.6.8 and 6.1.1.4'
O O 0.0106 0.0060 'International Tables Vol C Tables 4.2.6.8 and 6.1.1.4'
Cu Cu 0.3201 1.2651 'International Tables Vol C Tables 4.2.6.8 and 6.1.1.4'

loop_
_geom_angle_atom_site_label_1
_geom_angle_atom_site_label_2
_geom_angle_atom_site_label_3
_geom_angle
_geom_angle_site_symmetry_1
_geom_angle_site_symmetry_3
_geom_angle_publ_flag
O1 Cu1 O1 180.0 . 2_766 ?
O1 Cu1 N1 90.58(8) . . ?
O1 Cu1 N1 89.42(8) 2_766 . ?
O1 Cu1 N1 89.42(8) . 2_766 ?
O1 Cu1 N1 90.58(8) 2_766 2_766 ?
N1 Cu1 N1 180.0 . 2_766 ?
C1 O1 Cu1 131.30(17) . . ?
C11 N1 C12 115.3(2) . . ?
C11 N1 Cu1 124.66(18) . . ?
C12 N1 Cu1 120.03(16) . . ?
N1 C11 C2 128.2(2) . . ?
N1 C11 H11 115.9(14) . . ?
C2 C11 H11 115.9(14) . . ?
O1 C1 C2 124.0(2) . . ?
O1 C1 C10 116.8(2) . . ?
C2 C1 C10 119.2(2) . . ?
C1 C2 C11 120.7(2) . . ?
C1 C2 C3 119.6(2) . . ?
C11 C2 C3 119.6(2) . . ?
C15 C14 C13 111.2(2) . . ?
C15 C14 H14A 109.4 . . ?
C13 C14 H14A 109.4 . . ?
C15 C14 H14B 109.4 . . ?
C13 C14 H14B 109.4 . . ?
H14A C14 H14B 108.0 . . ?
C7 C8 C3 119.9(2) . . ?
C7 C8 C9 121.1(2) . . ?
C3 C8 C9 119.0(2) . . ?
C10 C9 C8 121.4(2) . . ?
C10 C9 H9 119.3 . . ?
C8 C9 H9 119.3 . . ?
C4 C3 C8 116.8(2) . . ?
C4 C3 C2 124.0(2) . . ?
C8 C3 C2 119.2(2) . . ?
C7 C6 C5 119.2(3) . . ?
C7 C6 H6 120.4 . . ?
C5 C6 H6 120.4 . . ?
C16 C15 C14 111.5(2) . . ?
C16 C15 H15A 109.3 . . ?
C14 C15 H15A 109.3 . . ?
C16 C15 H15B 109.3 . . ?
C14 C15 H15B 109.3 . . ?
H15A C15 H15B 108.0 . . ?
C9 C10 C1 121.6(2) . . ?
C9 C10 H10 119.2 . . ?
C1 C10 H10 119.2 . . ?
C6 C7 C8 121.6(3) . . ?
C6 C7 H7 119.2 . . ?
C8 C7 H7 119.2 . . ?
C5 C4 C3 121.8(3) . . ?
C5 C4 H4 119.1 . . ?
C3 C4 H4 119.1 . . ?
C15 C16 C17 111.5(2) . . ?
C15 C16 H16A 109.3 . . ?
C17 C16 H16A 109.3 . . ?
C15 C16 H16B 109.3 . . ?
C17 C16 H16B 109.3 . . ?
H16A C16 H16B 108.0 . . ?
C4 C5 C6 120.7(3) . . ?
C4 C5 H5 119.7 . . ?
C6 C5 H5 119.6 . . ?
C16 C17 C18 110.7(2) . . ?
C16 C17 H17A 109.5 . . ?
C18 C17 H17A 109.5 . . ?
C16 C17 H17B 109.5 . . ?
C18 C17 H17B 109.5 . . ?
H17A C17 H17B 108.1 . . ?
C17 C18 C13 110.9(2) . . ?
C17 C18 H18A 109.5 . . ?
C13 C18 H18A 109.5 . . ?
C17 C18 H18B 109.5 . . ?
C13 C18 H18B 109.5 . . ?
H18A C18 H18B 108.0 . . ?
N1 C12 C13 112.2(2) . . ?
N1 C12 H12A 109.2 . . ?
C13 C12 H12A 109.2 . . ?
N1 C12 H12B 109.2 . . ?
C13 C12 H12B 109.2 . . ?
H12A C12 H12B 107.9 . . ?
C12 C13 C18 113.5(2) . . ?
C12 C13 C14 110.2(2) . . ?
C18 C13 C14 109.7(2) . . ?
C12 C13 H13 108.1(15) . . ?
C18 C13 H13 108.2(15) . . ?
C14 C13 H13 106.9(15) . . ?

loop_
_geom_bond_atom_site_label_1
_geom_bond_atom_site_label_2
_geom_bond_distance
_geom_bond_site_symmetry_2
_geom_bond_publ_flag
Cu1 O1 1.8935(18) . ?
Cu1 O1 1.8935(18) 2_766 ?
Cu1 N1 1.993(2) . ?
Cu1 N1 1.993(2) 2_766 ?
O1 C1 1.302(3) . ?
N1 C11 1.293(3) . ?
N1 C12 1.476(3) . ?
C11 C2 1.433(3) . ?
C11 H11 0.99(2) . ?
C1 C2 1.405(4) . ?
C1 C10 1.428(4) . ?
C2 C3 1.455(4) . ?
C14 C15 1.526(4) . ?
C14 C13 1.533(3) . ?
C14 H14A 0.9900 . ?
C14 H14B 0.9900 . ?
C8 C7 1.410(4) . ?
C8 C3 1.423(4) . ?
C8 C9 1.426(4) . ?
C9 C10 1.353(4) . ?
C9 H9 0.9500 . ?
C3 C4 1.414(4) . ?
C6 C7 1.361(4) . ?
C6 C5 1.396(4) . ?
C6 H6 0.9500 . ?
C15 C16 1.521(4) . ?
C15 H15A 0.9900 . ?
C15 H15B 0.9900 . ?
C10 H10 0.9500 . ?
C7 H7 0.9500 . ?
C4 C5 1.376(4) . ?
C4 H4 0.9500 . ?
C16 C17 1.528(4) . ?
C16 H16A 0.9900 . ?
C16 H16B 0.9900 . ?
C5 H5 0.9500 . ?
C17 C18 1.529(4) . ?
C17 H17A 0.9900 . ?
C17 H17B 0.9900 . ?
C18 C13 1.532(4) . ?
C18 H18A 0.9900 . ?
C18 H18B 0.9900 . ?
C12 C13 1.530(4) . ?
C12 H12A 0.9900 . ?
C12 H12B 0.9900 . ?
C13 H13 1.01(3) . ?
